data_7234210
loop_
_publ_author_name
'Mandari\'c, Mirna'
'Prugove\<cki, Biserka'
'Cvijanovi\'c, Danijela'
'Vukovi\'c, Jelena Parlov'
'Lovri\'c, Jasna'
'Sko\<cibu\<si\'c, Mirjana'
'Od\<zak, Renata'
'Cindri\'c, Marina'
'Vrdoljak, Vi\<snja'

_publ_section_title
;
 Vapour- and solvent-mediated crystalline transformations in Mo(vi)
 hydrazone complexes controlled by noncovalent interactions
;
_journal_issue 41
_journal_name_full CrystEngComm
_journal_page_first 6281
_journal_paper_doi 10.1039/C9CE01273G
_journal_volume 21
_journal_year 2019
_chemical_formula_sum 'C15 H15 Mo N3 O6'
_chemical_formula_weight 429.24
_space_group_crystal_system triclinic
_space_group_IT_number 2
_space_group_name_Hall '-P 1'
_space_group_name_H-M_alt 'P -1'
_symmetry_space_group_name_Hall '-P 1'
_symmetry_space_group_name_H-M 'P -1'
_atom_sites_solution_hydrogens mixed
_audit_creation_method SHELXL-2017/1
_audit_update_record
;
2019-07-29 deposited with the CCDC.    2019-09-27 downloaded from the CCDC.
;
_cell_angle_alpha 106.795(3)
_cell_angle_beta 95.133(3)
_cell_angle_gamma 104.217(3)
_cell_formula_units_Z 2
_cell_length_a 7.2390(3)
_cell_length_b 10.6694(4)
_cell_length_c 11.8410(4)
_cell_measurement_reflns_used 6664
_cell_measurement_temperature 150(2)
_cell_measurement_theta_max 31.5140
_cell_measurement_theta_min 4.4990
_cell_volume 835.94(6)
_computing_cell_refinement
;
CrysAlisPro, Agilent Technologies,
Version 1.171.37.35 (release 13-08-2014 CrysAlis171 .NET)
(compiled Aug 13 2014,18:06:01)
;
_computing_data_collection
;      
CrysAlisPro, Agilent Technologies,
Version 1.171.37.35 (release 13-08-2014 CrysAlis171 .NET)
(compiled Aug 13 2014,18:06:01)
;
_computing_data_reduction
;
CrysAlisPro, Agilent Technologies,
Version 1.171.37.35 (release 13-08-2014 CrysAlis171 .NET)
(compiled Aug 13 2014,18:06:01)
;
_computing_molecular_graphics 'MERCURY (C.F. Macrae et al , 2008)'
_computing_publication_material 'SHELXL-2017/1 (Sheldrick, 2017)'
_computing_structure_refinement 'SHELXL-2017/1 (Sheldrick, 2017)'
_computing_structure_solution 'SHELXS-2016/4 (Sheldrick, 2016)'
_diffrn_ambient_temperature 150(2)
_diffrn_measured_fraction_theta_full 0.992
_diffrn_measured_fraction_theta_max 0.994
_diffrn_measurement_device_type 'Xcalibur, Sapphire3'
_diffrn_measurement_method '\w scans'
_diffrn_radiation_type MoK\a
_diffrn_radiation_wavelength 0.71073
_diffrn_reflns_av_R_equivalents 0.0292
_diffrn_reflns_av_unetI/netI 0.0261
_diffrn_reflns_Laue_measured_fraction_full 0.992
_diffrn_reflns_Laue_measured_fraction_max 0.994
_diffrn_reflns_limit_h_max 9
_diffrn_reflns_limit_h_min -9
_diffrn_reflns_limit_k_max 13
_diffrn_reflns_limit_k_min -13
_diffrn_reflns_limit_l_max 15
_diffrn_reflns_limit_l_min -15
_diffrn_reflns_number 14008
_diffrn_reflns_point_group_measured_fraction_full 0.992
_diffrn_reflns_point_group_measured_fraction_max 0.994
_diffrn_reflns_theta_full 25.242
_diffrn_reflns_theta_max 26.995
_diffrn_reflns_theta_min 4.162
_exptl_absorpt_coefficient_mu 0.822
_exptl_absorpt_correction_T_max 1.00000
_exptl_absorpt_correction_T_min 0.94902
_exptl_absorpt_correction_type multi-scan
_exptl_absorpt_process_details
;
CrysAlisPro, Agilent Technologies,
Version 1.171.37.35 (release 13-08-2014 CrysAlis171 .NET)
(compiled Aug 13 2014,18:06:01)
Empirical absorption correction using spherical harmonics,
 implemented in SCALE3 ABSPACK scaling algorithm.
;
_exptl_crystal_colour yellow
_exptl_crystal_density_diffrn 1.705
_exptl_crystal_description prism
_exptl_crystal_F_000 432
_exptl_crystal_size_max 0.32
_exptl_crystal_size_mid 0.22
_exptl_crystal_size_min 0.12
_refine_diff_density_max 0.235
_refine_diff_density_min -0.316
_refine_diff_density_rms 0.048
_refine_ls_extinction_method none
_refine_ls_goodness_of_fit_ref 1.052
_refine_ls_hydrogen_treatment mixed
_refine_ls_matrix_type full
_refine_ls_number_parameters 230
_refine_ls_number_reflns 3630
_refine_ls_number_restraints 2
_refine_ls_restrained_S_all 1.053
_refine_ls_R_factor_all 0.0288
_refine_ls_R_factor_gt 0.0231
_refine_ls_shift/su_max 0.000
_refine_ls_shift/su_mean 0.000
_refine_ls_structure_factor_coef Fsqd
_refine_ls_weighting_details 'w=1/[\s^2^(Fo^2^)+(0.0256P)^2^+0.1819P] where P=(Fo^2^+2Fc^2^)/3'
_refine_ls_weighting_scheme calc
_refine_ls_wR_factor_gt 0.0541
_refine_ls_wR_factor_ref 0.0559
_reflns_Friedel_coverage 0.000
_reflns_number_gt 3290
_reflns_number_total 3630
_reflns_threshold_expression 'I > 2\s(I)'
_cod_data_source_file c9ce01273g2.cif
_cod_data_source_block shelx_CCDC5
_cod_depositor_comments 'Adding full bibliography for 7234205--7234213.cif.'
_cod_database_code 7234210
_shelx_shelxl_version_number 2017/1
_shelx_space_group_comment
;
The symmetry employed for this shelxl refinement is uniquely defined
by the following loop, which should always be used as a source of
symmetry information in preference to the above space-group names.
They are only intended as comments.
;

loop_
_space_group_symop_operation_xyz
'x, y, z'
'-x, -y, -z'

loop_
_atom_site_label
_atom_site_type_symbol
_atom_site_fract_x
_atom_site_fract_y
_atom_site_fract_z
_atom_site_U_iso_or_equiv
_atom_site_adp_type
_atom_site_occupancy
_atom_site_site_symmetry_order
_atom_site_calc_flag
_atom_site_refinement_flags_posn
_atom_site_refinement_flags_adp
Mo1 Mo 0.10634(2) 0.40625(2) 0.23335(2) 0.03678(7) Uani 1 1 d . .
O5 O 0.3067(2) 1.05810(13) 0.51030(12) 0.0434(3) Uani 1 1 d . .
O6 O -0.1743(2) 0.36560(14) 0.32004(13) 0.0462(3) Uani 1 1 d D .
O004 O 0.1849(2) 0.32246(15) 0.32122(13) 0.0537(4) Uani 1 1 d . .
O3 O 0.1378(2) 0.58673(13) 0.34171(12) 0.0413(3) Uani 1 1 d . .
N3 N -0.5489(3) -0.12174(17) -0.23132(15) 0.0455(4) Uani 1 1 d . .
O1 O 0.2850(2) 0.44021(18) 0.15508(15) 0.0607(4) Uani 1 1 d . .
N2 N -0.2315(2) 0.36216(15) 0.03082(14) 0.0375(4) Uani 1 1 d . .
N1 N -0.1055(2) 0.46820(15) 0.12583(13) 0.0341(3) Uani 1 1 d . .
O4 O -0.0638(2) 0.23669(13) 0.10620(12) 0.0429(3) Uani 1 1 d . .
C4 C -0.2914(3) -0.00519(19) -0.06473(17) 0.0391(4) Uani 1 1 d . .
H4 H -0.196897 -0.010380 -0.009040 0.047 Uiso 1 1 calc R U
C1 C -0.1230(3) 0.58819(18) 0.13857(16) 0.0359(4) Uani 1 1 d . .
H1 H -0.213553 0.597881 0.083252 0.043 Uiso 1 1 calc R U
C10 C 0.0757(3) 0.95676(18) 0.32262(17) 0.0358(4) Uani 1 1 d . .
H10 H 0.062946 1.040353 0.319428 0.043 Uiso 1 1 calc R U
C13 C 0.1161(3) 0.70471(17) 0.33095(16) 0.0317(4) Uani 1 1 d . .
C3 C -0.3137(3) 0.12038(18) -0.06456(16) 0.0343(4) Uani 1 1 d . .
C6 C -0.5658(3) 0.0002(2) -0.23274(18) 0.0442(5) Uani 1 1 d . .
H6 H -0.658724 0.002465 -0.291087 0.053 Uiso 1 1 calc R U
C7 C -0.4527(3) 0.1220(2) -0.15238(17) 0.0404(4) Uani 1 1 d . .
H7 H -0.469135 0.204377 -0.156743 0.049 Uiso 1 1 calc R U
C11 C 0.1986(3) 0.94978(18) 0.41715(16) 0.0328(4) Uani 1 1 d . .
C12 C 0.2164(3) 0.82392(18) 0.42086(16) 0.0347(4) Uani 1 1 d . .
H12 H 0.296906 0.820171 0.484816 0.042 Uiso 1 1 calc R U
C8 C -0.0099(3) 0.70864(18) 0.23402(16) 0.0329(4) Uani 1 1 d . .
C9 C -0.0258(3) 0.83732(19) 0.23452(17) 0.0363(4) Uani 1 1 d . .
H9 H -0.109009 0.841897 0.172245 0.044 Uiso 1 1 calc R U
C15 C -0.2704(4) 0.4583(2) 0.3822(2) 0.0563(6) Uani 1 1 d D .
H15A H -0.381204 0.409119 0.406282 0.084 Uiso 1 1 calc R U
H15B H -0.183580 0.523954 0.451720 0.084 Uiso 1 1 calc R U
H15C H -0.311417 0.504710 0.330497 0.084 Uiso 1 1 calc R U
C2 C -0.1963(3) 0.24844(19) 0.02853(16) 0.0351(4) Uani 1 1 d . .
C5 C -0.4116(3) -0.1219(2) -0.14871(18) 0.0437(5) Uani 1 1 d . .
H5 H -0.396029 -0.205587 -0.147701 0.052 Uiso 1 1 calc R U
C14 C 0.2986(3) 1.19186(19) 0.5143(2) 0.0459(5) Uani 1 1 d . .
H14B H 0.382105 1.258032 0.584918 0.069 Uiso 1 1 calc R U
H14A H 0.340057 1.210553 0.444590 0.069 Uiso 1 1 calc R U
H14C H 0.168210 1.196791 0.516138 0.069 Uiso 1 1 calc R U
H61 H -0.256(2) 0.2900(9) 0.2971(19) 0.061(8) Uiso 1 1 d D .

loop_
_atom_site_aniso_label
_atom_site_aniso_U_11
_atom_site_aniso_U_22
_atom_site_aniso_U_33
_atom_site_aniso_U_23
_atom_site_aniso_U_13
_atom_site_aniso_U_12
Mo1 0.04388(11) 0.03413(10) 0.03470(10) 0.01046(7) 0.00000(7) 0.01848(7)
O5 0.0532(8) 0.0282(6) 0.0445(8) 0.0087(6) -0.0019(6) 0.0112(6)
O6 0.0555(9) 0.0289(7) 0.0494(8) 0.0066(6) 0.0156(7) 0.0084(6)
O004 0.0729(11) 0.0488(9) 0.0462(8) 0.0164(7) -0.0032(7) 0.0329(8)
O3 0.0522(8) 0.0302(6) 0.0398(7) 0.0118(6) -0.0071(6) 0.0132(6)
N3 0.0493(10) 0.0365(9) 0.0434(10) 0.0036(8) 0.0112(8) 0.0089(8)
O1 0.0538(10) 0.0787(12) 0.0586(10) 0.0286(9) 0.0136(8) 0.0260(8)
N2 0.0429(9) 0.0325(8) 0.0330(8) 0.0076(7) -0.0008(7) 0.0098(7)
N1 0.0387(8) 0.0316(8) 0.0297(8) 0.0078(6) 0.0011(6) 0.0101(6)
O4 0.0560(9) 0.0353(7) 0.0369(7) 0.0066(6) -0.0006(6) 0.0210(6)
C4 0.0453(11) 0.0388(10) 0.0373(10) 0.0124(8) 0.0126(8) 0.0170(9)
C1 0.0394(10) 0.0355(9) 0.0347(9) 0.0134(8) 0.0013(8) 0.0136(8)
C10 0.0407(10) 0.0314(9) 0.0410(10) 0.0156(8) 0.0087(8) 0.0153(8)
C13 0.0334(9) 0.0303(9) 0.0355(9) 0.0135(7) 0.0069(7) 0.0123(7)
C3 0.0404(10) 0.0337(9) 0.0300(9) 0.0092(7) 0.0128(8) 0.0115(8)
C6 0.0482(12) 0.0429(11) 0.0378(10) 0.0087(9) 0.0037(9) 0.0128(9)
C7 0.0478(11) 0.0358(10) 0.0382(10) 0.0114(8) 0.0074(9) 0.0136(8)
C11 0.0344(9) 0.0297(9) 0.0350(9) 0.0095(7) 0.0087(7) 0.0102(7)
C12 0.0356(10) 0.0337(9) 0.0364(10) 0.0131(8) 0.0016(8) 0.0119(8)
C8 0.0359(10) 0.0315(9) 0.0331(9) 0.0121(8) 0.0062(7) 0.0110(7)
C9 0.0392(10) 0.0379(10) 0.0372(10) 0.0167(8) 0.0040(8) 0.0161(8)
C15 0.0664(15) 0.0402(11) 0.0622(14) 0.0094(11) 0.0259(12) 0.0181(11)
C2 0.0411(10) 0.0357(9) 0.0296(9) 0.0094(8) 0.0094(8) 0.0128(8)
C5 0.0524(12) 0.0336(10) 0.0471(11) 0.0106(9) 0.0176(10) 0.0151(9)
C14 0.0533(12) 0.0291(10) 0.0542(12) 0.0115(9) 0.0063(10) 0.0129(9)

loop_
_atom_type_symbol
_atom_type_description
_atom_type_scat_dispersion_real
_atom_type_scat_dispersion_imag
_atom_type_scat_source
C C 0.0033 0.0016 'International Tables Vol C Tables 4.2.6.8 and 6.1.1.4'
H H 0.0000 0.0000 'International Tables Vol C Tables 4.2.6.8 and 6.1.1.4'
N N 0.0061 0.0033 'International Tables Vol C Tables 4.2.6.8 and 6.1.1.4'
O O 0.0106 0.0060 'International Tables Vol C Tables 4.2.6.8 and 6.1.1.4'
Mo Mo -1.6832 0.6857 'International Tables Vol C Tables 4.2.6.8 and 6.1.1.4'

loop_
_geom_angle_atom_site_label_1
_geom_angle_atom_site_label_2
_geom_angle_atom_site_label_3
_geom_angle
O1 Mo1 O004 105.00(8)
O1 Mo1 O3 100.23(8)
O004 Mo1 O3 104.33(6)
O1 Mo1 O4 97.16(7)
O004 Mo1 O4 95.38(6)
O3 Mo1 O4 149.19(6)
O1 Mo1 N1 94.64(7)
O004 Mo1 N1 157.96(7)
O3 Mo1 N1 81.45(5)
O4 Mo1 N1 71.93(5)
O1 Mo1 O6 171.01(7)
O004 Mo1 O6 83.60(7)
O3 Mo1 O6 79.79(5)
O4 Mo1 O6 79.15(5)
N1 Mo1 O6 76.44(6)
C11 O5 C14 118.74(15)
C15 O6 Mo1 130.07(12)
C13 O3 Mo1 135.63(12)
C5 N3 C6 117.11(18)
C2 N2 N1 109.07(15)
C1 N1 N2 115.97(16)
C1 N1 Mo1 128.61(13)
N2 N1 Mo1 115.40(11)
C2 O4 Mo1 119.06(11)
C5 C4 C3 118.87(19)
N1 C1 C8 123.50(17)
C9 C10 C11 118.48(17)
O3 C13 C12 117.54(16)
O3 C13 C8 122.25(16)
C12 C13 C8 120.16(16)
C4 C3 C7 117.98(18)
C4 C3 C2 121.00(18)
C7 C3 C2 121.01(17)
N3 C6 C7 123.3(2)
C6 C7 C3 119.01(18)
O5 C11 C12 114.59(16)
O5 C11 C10 125.23(16)
C12 C11 C10 120.18(17)
C13 C12 C11 120.90(17)
C9 C8 C13 117.15(16)
C9 C8 C1 119.52(17)
C13 C8 C1 123.31(16)
C10 C9 C8 123.11(17)
N2 C2 O4 124.47(17)
N2 C2 C3 119.04(17)
O4 C2 C3 116.47(16)
N3 C5 C4 123.65(19)

loop_
_geom_bond_atom_site_label_1
_geom_bond_atom_site_label_2
_geom_bond_distance
Mo1 O1 1.6854(16)
Mo1 O004 1.6990(14)
Mo1 O3 1.9262(13)
Mo1 O4 2.0140(13)
Mo1 N1 2.2458(15)
Mo1 O6 2.3596(14)
O5 C11 1.352(2)
O5 C14 1.430(2)
O6 C15 1.419(2)
O3 C13 1.346(2)
N3 C5 1.331(3)
N3 C6 1.341(3)
N2 C2 1.293(2)
N2 N1 1.397(2)
N1 C1 1.284(2)
O4 C2 1.323(2)
C4 C5 1.376(3)
C4 C3 1.388(3)
C1 C8 1.442(3)
C10 C9 1.374(3)
C10 C11 1.397(3)
C13 C12 1.380(3)
C13 C8 1.418(2)
C3 C7 1.388(3)
C3 C2 1.482(3)
C6 C7 1.374(3)
C11 C12 1.393(2)
C8 C9 1.404(2)
